data_4314354
loop_
_publ_author_name
'Dana J. Eisler'
'Richard J. Puddephatt'

_publ_section_title
;
 Structures and Conformational Dynamics of Gold(I) Halide Complexes of
 Resorcinarene Tetraphosphinite Ligands
;
_journal_name_full 'Inorganic Chemistry'
_journal_page_first 6352
_journal_page_last 6365
_journal_paper_doi 10.1021/ic034430c
_journal_volume 42
_journal_year 2003
_chemical_formula_sum 'C134 H120 Au4 I4 O18.5 P4'
_chemical_formula_weight 3445.65
_chemical_name_systematic
; 
 ? 
;
_space_group_IT_number 15
_symmetry_cell_setting monoclinic
_symmetry_space_group_name_Hall '-C 2yc'
_symmetry_space_group_name_H-M 'C 1 2/c 1'
_atom_sites_solution_hydrogens geom
_atom_sites_solution_primary Patterson
_atom_sites_solution_secondary difmap
_audit_creation_method SHELXL-97
_cell_angle_alpha 90.00
_cell_angle_beta 91.7970(10)
_cell_angle_gamma 90.00
_cell_formula_units_Z 4
_cell_length_a 33.5931(3)
_cell_length_b 19.1029(2)
_cell_length_c 23.0736(2)
_cell_measurement_temperature 200(2)
_cell_volume 14799.6(2)
_computing_cell_refinement 'Nonius DENZO'
_computing_data_collection 'Nonius COLLECT'
_computing_data_reduction 'Nonius DENZO'
_computing_molecular_graphics 'Bruker SHELXTL'
_computing_publication_material 'Bruker SHELXTL'
_computing_structure_refinement 'SHELXL-97 (Sheldrick, 1997)'
_computing_structure_solution 'SHELXS-97 (Sheldrick, 1990)'
_diffrn_ambient_temperature 200(2)
_diffrn_measured_fraction_theta_full 0.998
_diffrn_measured_fraction_theta_max 0.998
_diffrn_measurement_device_type 'Nonius Kappa CCD'
_diffrn_measurement_method 'phi\omega scans'
_diffrn_radiation_monochromator graphite
_diffrn_radiation_source 'fine-focus sealed tube'
_diffrn_radiation_type MoK\a
_diffrn_radiation_wavelength 0.71073
_diffrn_reflns_av_R_equivalents 0.055
_diffrn_reflns_av_sigmaI/netI 0.0538
_diffrn_reflns_limit_h_max 43
_diffrn_reflns_limit_h_min -43
_diffrn_reflns_limit_k_max 22
_diffrn_reflns_limit_k_min -24
_diffrn_reflns_limit_l_max 29
_diffrn_reflns_limit_l_min -29
_diffrn_reflns_number 78561
_diffrn_reflns_theta_full 27.49
_diffrn_reflns_theta_max 27.49
_diffrn_reflns_theta_min 2.59
_exptl_absorpt_coefficient_mu 4.886
_exptl_absorpt_correction_T_max 0.6959
_exptl_absorpt_correction_T_min 0.2172
_exptl_absorpt_correction_type integration
_exptl_crystal_colour colourless
_exptl_crystal_density_diffrn 1.546
_exptl_crystal_density_method 'not measured'
_exptl_crystal_description plate
_exptl_crystal_F_000 6640
_exptl_crystal_size_max 0.45
_exptl_crystal_size_mid 0.20
_exptl_crystal_size_min 0.08
_refine_diff_density_max 1.497
_refine_diff_density_min -1.534
_refine_diff_density_rms 0.157
_refine_ls_extinction_method none
_refine_ls_goodness_of_fit_ref 1.043
_refine_ls_hydrogen_treatment mixed
_refine_ls_matrix_type full
_refine_ls_number_parameters 670
_refine_ls_number_reflns 16936
_refine_ls_number_restraints 18
_refine_ls_restrained_S_all 1.045
_refine_ls_R_factor_all 0.0748
_refine_ls_R_factor_gt 0.0436
_refine_ls_shift/su_max 0.004
_refine_ls_shift/su_mean 0.000
_refine_ls_structure_factor_coef Fsqd
_refine_ls_weighting_details 'calc w=1/[\s^2^(Fo^2^)+(0.0685P)^2^+75.0000P] where P=(Fo^2^+2Fc^2^)/3'
_refine_ls_weighting_scheme calc
_refine_ls_wR_factor_gt 0.1226
_refine_ls_wR_factor_ref 0.1367
_reflns_number_gt 12028
_reflns_number_total 16936
_reflns_threshold_expression >2sigma(I)
_cod_data_source_file ic034430csi20030423_013503_03.cif
_cod_data_source_block 6c.THF
_cod_depositor_comments
;
The following automatic conversions were performed:

'_symmetry_cell_setting' value 'Monoclinic' changed to 'monoclinic'
according to the built-in table from CIF Core dictionary named
'cif_core.dic' version 2.4.1 from 2010-06-29.

Automatic conversion script
Id: cif_fix_values 1646 2011-03-28 12:23:43Z adriana 
;
_cod_original_formula_sum 'C134 H120 Au4 I4 O18.50 P4'
_cod_database_code 4314354

loop_
_symmetry_equiv_pos_as_xyz
'x, y, z'
'-x, y, -z+1/2'
'x+1/2, y+1/2, z'
'-x+1/2, y+1/2, -z+1/2'
'-x, -y, -z'
'x, -y, z-1/2'
'-x+1/2, -y+1/2, -z'
'x+1/2, -y+1/2, z-1/2'

loop_
_atom_site_label
_atom_site_type_symbol
_atom_site_fract_x
_atom_site_fract_y
_atom_site_fract_z
_atom_site_U_iso_or_equiv
_atom_site_adp_type
_atom_site_occupancy
_atom_site_symmetry_multiplicity
_atom_site_calc_flag
_atom_site_refinement_flags
_atom_site_disorder_assembly
_atom_site_disorder_group
Au1 Au 0.197575(8) -0.047288(14) 0.254289(10) 0.03307(8) Uani 1 1 d . . .
Au2 Au 0.238163(8) -0.129988(16) 0.153168(11) 0.03908(9) Uani 1 1 d . . .
P1 P 0.20372(5) -0.11410(9) 0.33444(6) 0.0283(4) Uani 1 1 d . . .
P2 P 0.19492(5) -0.21510(9) 0.12795(6) 0.0285(3) Uani 1 1 d . . .
I1 I 0.177092(16) 0.02304(3) 0.163560(18) 0.04575(13) Uani 1 1 d . . .
I2 I 0.302432(18) -0.05720(4) 0.16623(3) 0.0690(2) Uani 1 1 d . . .
O1Q O 0.16245(12) -0.1577(2) 0.34246(16) 0.0295(10) Uani 1 1 d . . .
O2Q O 0.14782(12) -0.2046(2) 0.13800(16) 0.0305(10) Uani 1 1 d . . .
O1R O 0.05383(14) -0.2952(3) 0.1124(2) 0.0415(12) Uani 1 1 d . . .
O2R O 0.05084(19) -0.2811(4) 0.0158(2) 0.0692(18) Uani 1 1 d . . .
O3R O 0.09369(16) -0.3539(3) 0.0616(3) 0.0633(17) Uani 1 1 d . . .
O4R O 0.08751(13) -0.2598(3) 0.3710(2) 0.0387(11) Uani 1 1 d . . .
O5R O 0.08510(16) -0.3290(3) 0.4501(2) 0.0560(15) Uani 1 1 d . . .
O6R O 0.13762(14) -0.3244(3) 0.3922(2) 0.0490(13) Uani 1 1 d . . .
C1Q C 0.13757(17) -0.1639(3) 0.2923(2) 0.0252(12) Uani 1 1 d . . .
C2Q C 0.09874(17) -0.1419(3) 0.2940(2) 0.0256(13) Uani 1 1 d . . .
C3Q C 0.07637(17) -0.1423(3) 0.2418(2) 0.0267(13) Uani 1 1 d . . .
H3QA H 0.0491 -0.1289 0.2420 0.032 Uiso 1 1 calc R . .
C4Q C 0.09282(17) -0.1617(3) 0.1896(2) 0.0272(13) Uani 1 1 d . . .
C5Q C 0.13194(17) -0.1858(3) 0.1908(2) 0.0245(12) Uani 1 1 d . . .
C6Q C 0.15386(18) -0.1898(3) 0.2422(2) 0.0283(13) Uani 1 1 d . . .
H6QA H 0.1797 -0.2099 0.2432 0.034 Uiso 1 1 calc R . .
C7Q C 0.07046(17) -0.1510(4) 0.1312(2) 0.0302(14) Uani 1 1 d . . .
H7QA H 0.0852 -0.1782 0.1017 0.036 Uiso 1 1 calc R . .
C8Q C 0.07369(18) -0.0735(4) 0.1143(2) 0.0331(15) Uani 1 1 d . . .
H8QA H 0.0567 -0.0454 0.1399 0.040 Uiso 1 1 calc R . .
H8QB H 0.1016 -0.0580 0.1209 0.040 Uiso 1 1 calc R . .
C9Q C 0.0611(2) -0.0596(4) 0.0514(3) 0.0471(19) Uani 1 1 d . . .
H9QA H 0.0784 -0.0867 0.0256 0.057 Uiso 1 1 calc R . .
H9QB H 0.0333 -0.0755 0.0444 0.057 Uiso 1 1 calc R . .
C1Q1 C 0.06416(16) 0.0180(2) 0.0368(2) 0.048(2) Uani 1 1 d G . .
C1Q2 C 0.10017(14) 0.0468(4) 0.0208(2) 0.070(3) Uani 1 1 d G . .
H1QA H 0.1230 0.0179 0.0175 0.084 Uiso 1 1 calc R . .
C1Q3 C 0.1028(2) 0.1181(4) 0.0095(3) 0.091(4) Uani 1 1 d G . .
H1QB H 0.1274 0.1379 -0.0015 0.109 Uiso 1 1 calc R . .
C1Q4 C 0.0695(3) 0.1606(2) 0.0143(3) 0.083(3) Uani 1 1 d G . .
H1QC H 0.0713 0.2093 0.0065 0.100 Uiso 1 1 calc R . .
C1Q5 C 0.0335(2) 0.1317(3) 0.0303(3) 0.082(3) Uani 1 1 d G . .
H1QD H 0.0107 0.1607 0.0336 0.098 Uiso 1 1 calc R . .
C1Q6 C 0.03081(14) 0.0604(3) 0.0416(2) 0.056(2) Uani 1 1 d G . .
H1QE H 0.0062 0.0407 0.0525 0.067 Uiso 1 1 calc R . .
C2Q1 C 0.21049(15) -0.0732(2) 0.40408(14) 0.0343(15) Uani 1 1 d G . .
C2Q2 C 0.20816(19) -0.1118(2) 0.45493(19) 0.060(2) Uani 1 1 d G . .
H2QA H 0.2016 -0.1602 0.4532 0.072 Uiso 1 1 calc R . .
C2Q3 C 0.2155(2) -0.0797(3) 0.50826(15) 0.075(3) Uani 1 1 d G . .
H2QB H 0.2139 -0.1061 0.5430 0.090 Uiso 1 1 calc R . .
C2Q4 C 0.2251(2) -0.0090(4) 0.51075(18) 0.080(3) Uani 1 1 d G . .
H2QC H 0.2301 0.0130 0.5472 0.096 Uiso 1 1 calc R . .
C2Q5 C 0.2274(2) 0.0296(3) 0.4599(3) 0.092(4) Uani 1 1 d G . .
H2QD H 0.2340 0.0780 0.4616 0.110 Uiso 1 1 calc R . .
C2Q6 C 0.22011(19) -0.0025(3) 0.40657(19) 0.067(3) Uani 1 1 d G . .
H2QE H 0.2217 0.0239 0.3718 0.080 Uiso 1 1 calc R . .
C3Q1 C 0.24184(11) -0.1795(2) 0.33257(19) 0.0327(14) Uani 1 1 d G . .
C3Q2 C 0.27958(13) -0.1596(2) 0.3158(2) 0.0492(19) Uani 1 1 d G . .
H3QB H 0.2844 -0.1127 0.3044 0.059 Uiso 1 1 calc R . .
C3Q3 C 0.31027(10) -0.2085(3) 0.3158(3) 0.068(3) Uani 1 1 d G . .
H3QC H 0.3361 -0.1949 0.3043 0.082 Uiso 1 1 calc R . .
C3Q4 C 0.30321(13) -0.2771(3) 0.3325(2) 0.061(2) Uani 1 1 d G . .
H3QD H 0.3242 -0.3105 0.3325 0.073 Uiso 1 1 calc R . .
C3Q5 C 0.26546(15) -0.2970(2) 0.3493(2) 0.055(2) Uani 1 1 d G . .
H3QE H 0.2606 -0.3439 0.3607 0.066 Uiso 1 1 calc R . .
C3Q6 C 0.23478(11) -0.2482(2) 0.3493(2) 0.0453(18) Uani 1 1 d G . .
H3QF H 0.2090 -0.2617 0.3608 0.054 Uiso 1 1 calc R . .
C4Q1 C 0.19186(14) -0.2309(3) 0.05111(13) 0.0347(15) Uani 1 1 d G . .
C4Q2 C 0.20575(15) -0.2934(2) 0.02837(18) 0.0466(19) Uani 1 1 d G . .
H4QA H 0.2171 -0.3280 0.0534 0.056 Uiso 1 1 calc R . .
C4Q3 C 0.20309(17) -0.3052(3) -0.03107(19) 0.058(2) Uani 1 1 d G . .
H4QB H 0.2126 -0.3479 -0.0466 0.070 Uiso 1 1 calc R . .
C4Q4 C 0.18655(17) -0.2545(3) -0.06776(13) 0.065(3) Uani 1 1 d G . .
H4QC H 0.1847 -0.2626 -0.1084 0.077 Uiso 1 1 calc R . .
C4Q5 C 0.17266(18) -0.1921(3) -0.04502(18) 0.074(3) Uani 1 1 d G . .
H4QD H 0.1614 -0.1575 -0.0701 0.089 Uiso 1 1 calc R . .
C4Q6 C 0.17531(17) -0.1803(2) 0.01442(19) 0.059(2) Uani 1 1 d G . .
H4QE H 0.1658 -0.1376 0.0300 0.071 Uiso 1 1 calc R . .
C5Q1 C 0.20672(13) -0.2969(2) 0.16120(19) 0.0343(15) Uani 1 1 d G . .
C5Q2 C 0.17883(11) -0.3507(3) 0.1606(2) 0.059(2) Uani 1 1 d G . .
H5QA H 0.1535 -0.3440 0.1419 0.070 Uiso 1 1 calc R . .
C5Q3 C 0.18799(16) -0.4141(2) 0.1873(3) 0.078(3) Uani 1 1 d G . .
H5QB H 0.1689 -0.4509 0.1869 0.093 Uiso 1 1 calc R . .
C5Q4 C 0.22505(18) -0.4239(2) 0.2146(3) 0.073(3) Uani 1 1 d G . .
H5QC H 0.2313 -0.4672 0.2328 0.088 Uiso 1 1 calc R . .
C5Q5 C 0.25294(14) -0.3701(3) 0.2152(2) 0.060(2) Uani 1 1 d G . .
H5QD H 0.2783 -0.3767 0.2339 0.072 Uiso 1 1 calc R . .
C5Q6 C 0.24378(12) -0.3066(2) 0.1885(2) 0.0442(18) Uani 1 1 d G . .
H5QE H 0.2628 -0.2699 0.1889 0.053 Uiso 1 1 calc R . .
C1R C 0.02117(18) -0.2496(4) 0.1188(3) 0.0321(14) Uani 1 1 d . . .
C2R C 0.02860(17) -0.1792(4) 0.1303(2) 0.0274(13) Uani 1 1 d . . .
C3R C 0.00489(17) -0.1384(3) 0.3591(2) 0.0272(13) Uani 1 1 d . . .
H3RA H 0.0010 -0.0904 0.3498 0.033 Uiso 1 1 calc R . .
C4R C 0.04375(17) -0.1642(4) 0.3614(2) 0.0272(13) Uani 1 1 d . . .
C5R C 0.04852(18) -0.2349(4) 0.3738(3) 0.0308(14) Uani 1 1 d . . .
C6R C 0.0166(2) -0.2782(4) 0.3830(3) 0.0383(16) Uani 1 1 d . . .
H6RA H 0.0204 -0.3267 0.3904 0.046 Uiso 1 1 calc R . .
C7R C 0.07981(16) -0.1191(3) 0.3505(2) 0.0251(13) Uani 1 1 d . . .
H7RA H 0.0997 -0.1291 0.3826 0.030 Uiso 1 1 calc R . .
C8R C 0.07160(18) -0.0407(3) 0.3522(3) 0.0308(14) Uani 1 1 d . . .
H8RA H 0.0566 -0.0296 0.3873 0.037 Uiso 1 1 calc R . .
H8RB H 0.0547 -0.0277 0.3179 0.037 Uiso 1 1 calc R . .
C9R C 0.1099(2) 0.0032(4) 0.3525(3) 0.0365(15) Uani 1 1 d . . .
H9RA H 0.1261 -0.0089 0.3876 0.044 Uiso 1 1 calc R . .
H9RB H 0.1253 -0.0101 0.3184 0.044 Uiso 1 1 calc R . .
C1R1 C 0.10360(15) 0.0817(2) 0.3514(2) 0.0404(16) Uani 1 1 d G . .
C1R2 C 0.12226(16) 0.1221(3) 0.3102(2) 0.057(2) Uani 1 1 d G . .
H1RB H 0.1386 0.1004 0.2825 0.069 Uiso 1 1 calc R . .
C1R3 C 0.11702(19) 0.1943(3) 0.3095(2) 0.075(3) Uani 1 1 d G . .
H1RC H 0.1298 0.2219 0.2813 0.090 Uiso 1 1 calc R . .
C1R4 C 0.0931(2) 0.2260(2) 0.3500(3) 0.075(3) Uani 1 1 d G . .
H1RD H 0.0895 0.2753 0.3494 0.090 Uiso 1 1 calc R . .
C1R5 C 0.07445(17) 0.1856(3) 0.3912(2) 0.069(3) Uani 1 1 d G . .
H1RE H 0.0581 0.2073 0.4188 0.083 Uiso 1 1 calc R . .
C1R6 C 0.07969(15) 0.1134(3) 0.39192(19) 0.051(2) Uani 1 1 d G . .
H1RF H 0.0669 0.0858 0.4201 0.061 Uiso 1 1 calc R . .
C10R C 0.0643(2) -0.3076(4) 0.0581(4) 0.0470(18) Uani 1 1 d . . .
C11R C 0.1084(3) -0.3757(6) 0.0071(5) 0.084(3) Uani 1 1 d . . .
H11A H 0.1228 -0.3369 -0.0115 0.101 Uiso 1 1 calc R . .
H11B H 0.0863 -0.3909 -0.0193 0.101 Uiso 1 1 calc R . .
C12R C 0.1365(3) -0.4364(7) 0.0208(6) 0.101(4) Uani 1 1 d . . .
C13R C 0.16049(15) -0.4816(3) 0.0345(2) 0.143(7) Uani 1 1 d . . .
H13A H 0.1792 -0.5169 0.0452 0.171 Uiso 1 1 calc R . .
C14R C 0.10145(15) -0.3069(3) 0.4090(2) 0.0386(16) Uani 1 1 d R . .
C15R C 0.15857(15) -0.3756(3) 0.4280(2) 0.061(2) Uani 1 1 d R . .
H15A H 0.1790 -0.3995 0.4052 0.074 Uiso 1 1 calc R . .
H15B H 0.1397 -0.4112 0.4417 0.074 Uiso 1 1 calc R . .
C16R C 0.1776(3) -0.3392(6) 0.4780(4) 0.065(2) Uani 1 1 d . . .
C17R C 0.1938(4) -0.3099(7) 0.5164(6) 0.102(4) Uani 1 1 d . . .
H17A H 0.2070 -0.2861 0.5477 0.123 Uiso 1 1 calc R . .
O100 O 0.0000 0.0229(8) 0.2500 0.126(6) Uani 1 2 d S . .
C101 C 0.0216(5) 0.0623(10) 0.2174(7) 0.122(6) Uani 1 1 d . . .
H10A H 0.0150 0.0521 0.1762 0.146 Uiso 1 1 calc R . .
H10B H 0.0501 0.0511 0.2248 0.146 Uiso 1 1 calc R . .
C102 C 0.0151(5) 0.1363(9) 0.2286(7) 0.134(6) Uani 1 1 d . . .
H10C H 0.0398 0.1590 0.2437 0.161 Uiso 1 1 calc R . .
H10D H 0.0057 0.1608 0.1929 0.161 Uiso 1 1 calc R . .
O200 O 0.0667(4) -0.3988(8) 0.3169(5) 0.081(4) Uiso 0.50 1 d PD . .
C201 C 0.0800(8) -0.4609(11) 0.3144(8) 0.102(8) Uiso 0.50 1 d PD . .
H20A H 0.0596 -0.4939 0.3281 0.122 Uiso 0.50 1 calc PR . .
H20B H 0.1039 -0.4653 0.3404 0.122 Uiso 0.50 1 calc PR . .
C202 C 0.0903(11) -0.4792(12) 0.2556(10) 0.153(13) Uiso 0.50 1 d PD . .
H20C H 0.0766 -0.5226 0.2427 0.184 Uiso 0.50 1 calc PR . .
H20D H 0.1194 -0.4857 0.2526 0.184 Uiso 0.50 1 calc PR . .
C203 C 0.0765(8) -0.4189(12) 0.2210(6) 0.098(7) Uiso 0.50 1 d PD . .
H20E H 0.0965 -0.4051 0.1926 0.117 Uiso 0.50 1 calc PR . .
H20F H 0.0511 -0.4297 0.2000 0.117 Uiso 0.50 1 calc PR . .
C204 C 0.0712(8) -0.3659(10) 0.2614(8) 0.099(8) Uiso 0.50 1 d PD . .
H20G H 0.0471 -0.3381 0.2509 0.119 Uiso 0.50 1 calc PR . .
H20H H 0.0945 -0.3342 0.2627 0.119 Uiso 0.50 1 calc PR . .
O300 O 0.4116(8) -0.172(2) 0.3182(15) 0.117(12) Uiso 0.25 1 d PD . .
C301 C 0.4461(11) -0.162(3) 0.2932(13) 0.112(18) Uiso 0.25 1 d PD . .
H20G H 0.4462 -0.1145 0.2752 0.134 Uiso 0.25 1 calc PR . .
H20H H 0.4496 -0.1967 0.2622 0.134 Uiso 0.25 1 calc PR . .
C302 C 0.4791(8) -0.167(3) 0.3362(16) 0.103(16) Uiso 0.25 1 d PD . .
H20G H 0.5000 -0.1993 0.3229 0.124 Uiso 0.25 1 calc PR . .
H20H H 0.4911 -0.1207 0.3446 0.124 Uiso 0.25 1 calc PR . .
C303 C 0.4596(10) -0.195(2) 0.3867(13) 0.090(13) Uiso 0.25 1 d PD . .
H20G H 0.4715 -0.1757 0.4231 0.108 Uiso 0.25 1 calc PR . .
H20H H 0.4610 -0.2466 0.3878 0.108 Uiso 0.25 1 calc PR . .
C304 C 0.4184(10) -0.170(3) 0.3769(15) 0.14(2) Uiso 0.25 1 d PD . .
H20G H 0.3995 -0.2016 0.3966 0.165 Uiso 0.25 1 calc PR . .
H20H H 0.4152 -0.1223 0.3918 0.165 Uiso 0.25 1 calc PR . .

loop_
_atom_site_aniso_label
_atom_site_aniso_U_11
_atom_site_aniso_U_22
_atom_site_aniso_U_33
_atom_site_aniso_U_23
_atom_site_aniso_U_13
_atom_site_aniso_U_12
Au1 0.03547(14) 0.03879(16) 0.02495(12) 0.00052(10) 0.00093(9) -0.00459(12)
Au2 0.03743(15) 0.04777(18) 0.03227(14) -0.00727(11) 0.00484(10) -0.00589(13)
P1 0.0249(8) 0.0392(10) 0.0207(7) -0.0007(6) -0.0012(6) 0.0007(7)
P2 0.0246(8) 0.0371(10) 0.0240(7) -0.0017(6) 0.0021(6) 0.0042(7)
I1 0.0599(3) 0.0458(3) 0.0312(2) 0.00789(19) -0.0056(2) -0.0127(2)
I2 0.0566(3) 0.0872(5) 0.0639(4) -0.0290(3) 0.0165(3) -0.0323(3)
O1Q 0.022(2) 0.047(3) 0.0194(18) 0.0048(18) -0.0037(15) -0.004(2)
O2Q 0.024(2) 0.047(3) 0.0211(19) -0.0022(18) 0.0019(15) 0.006(2)
O1R 0.034(3) 0.040(3) 0.050(3) -0.006(2) 0.004(2) 0.012(2)
O2R 0.069(4) 0.096(5) 0.044(3) -0.006(3) 0.017(3) 0.018(4)
O3R 0.041(3) 0.068(4) 0.082(4) -0.032(3) 0.009(3) 0.016(3)
O4R 0.028(2) 0.041(3) 0.048(3) 0.013(2) 0.0052(19) 0.011(2)
O5R 0.048(3) 0.067(4) 0.053(3) 0.020(3) -0.003(3) 0.007(3)
O6R 0.035(3) 0.052(3) 0.059(3) 0.008(3) -0.003(2) 0.017(2)
C1Q 0.024(3) 0.030(3) 0.021(3) 0.002(2) -0.003(2) -0.002(3)
C2Q 0.024(3) 0.030(3) 0.022(3) 0.001(2) 0.003(2) -0.002(3)
C3Q 0.016(3) 0.042(4) 0.022(3) -0.001(2) 0.001(2) -0.002(3)
C4Q 0.025(3) 0.037(4) 0.020(3) 0.000(2) -0.002(2) -0.002(3)
C5Q 0.027(3) 0.028(3) 0.019(2) -0.004(2) 0.006(2) 0.000(3)
C6Q 0.026(3) 0.032(4) 0.027(3) 0.001(2) -0.001(2) 0.001(3)
C7Q 0.023(3) 0.049(4) 0.018(3) -0.003(3) -0.001(2) 0.003(3)
C8Q 0.027(3) 0.050(4) 0.023(3) 0.003(3) -0.004(2) -0.003(3)
C9Q 0.048(4) 0.067(6) 0.026(3) 0.006(3) -0.005(3) -0.001(4)
C1Q1 0.050(5) 0.068(6) 0.026(3) 0.015(3) -0.007(3) -0.015(4)
C1Q2 0.063(6) 0.101(9) 0.047(5) 0.017(5) 0.002(4) -0.015(6)
C1Q3 0.110(9) 0.105(10) 0.056(6) 0.032(6) -0.006(6) -0.058(8)
C1Q4 0.133(11) 0.058(7) 0.057(6) 0.023(5) -0.029(6) -0.020(7)
C1Q5 0.103(9) 0.077(8) 0.065(6) 0.012(5) -0.023(6) 0.002(7)
C1Q6 0.057(5) 0.061(6) 0.050(5) 0.014(4) -0.011(4) -0.007(4)
C2Q1 0.028(3) 0.048(4) 0.028(3) -0.006(3) -0.002(2) 0.002(3)
C2Q2 0.088(7) 0.067(6) 0.024(3) -0.002(3) 0.001(4) 0.013(5)
C2Q3 0.108(8) 0.088(8) 0.029(4) -0.001(4) -0.011(4) 0.019(7)
C2Q4 0.061(6) 0.132(11) 0.047(5) -0.036(6) 0.007(4) -0.019(6)
C2Q5 0.106(9) 0.096(8) 0.075(7) -0.048(6) 0.036(6) -0.053(7)
C2Q6 0.074(6) 0.086(7) 0.042(4) -0.024(4) 0.016(4) -0.028(5)
C3Q1 0.028(3) 0.042(4) 0.028(3) -0.002(3) 0.000(2) 0.004(3)
C3Q2 0.037(4) 0.046(5) 0.065(5) -0.003(4) 0.009(3) 0.000(4)
C3Q3 0.029(4) 0.086(8) 0.091(7) -0.006(6) 0.013(4) 0.006(5)
C3Q4 0.055(5) 0.065(6) 0.062(5) -0.006(4) -0.002(4) 0.025(5)
C3Q5 0.052(5) 0.067(6) 0.046(4) 0.002(4) -0.002(4) 0.010(4)
C3Q6 0.041(4) 0.051(5) 0.044(4) 0.000(3) -0.002(3) 0.005(4)
C4Q1 0.027(3) 0.054(5) 0.023(3) -0.002(3) 0.006(2) 0.002(3)
C4Q2 0.044(4) 0.060(5) 0.037(4) -0.008(3) 0.007(3) 0.000(4)
C4Q3 0.054(5) 0.078(7) 0.043(4) -0.022(4) 0.007(4) -0.002(5)
C4Q4 0.046(5) 0.116(9) 0.032(4) -0.013(5) 0.005(3) 0.001(5)
C4Q5 0.075(6) 0.107(9) 0.041(4) 0.018(5) 0.004(4) 0.029(6)
C4Q6 0.064(5) 0.082(7) 0.032(4) 0.004(4) 0.005(3) 0.030(5)
C5Q1 0.034(3) 0.041(4) 0.029(3) 0.002(3) 0.006(3) 0.008(3)
C5Q2 0.038(4) 0.048(5) 0.090(6) 0.016(4) 0.004(4) 0.004(4)
C5Q3 0.055(6) 0.063(7) 0.117(8) 0.030(6) 0.028(5) 0.005(5)
C5Q4 0.075(7) 0.067(7) 0.080(6) 0.033(5) 0.023(5) 0.031(6)
C5Q5 0.070(6) 0.065(6) 0.046(4) 0.004(4) -0.003(4) 0.034(5)
C5Q6 0.044(4) 0.050(5) 0.038(4) -0.002(3) -0.006(3) 0.012(4)
C1R 0.027(3) 0.038(4) 0.031(3) -0.004(3) 0.003(2) 0.010(3)
C2R 0.026(3) 0.043(4) 0.013(2) -0.003(2) 0.000(2) 0.002(3)
C3R 0.026(3) 0.034(4) 0.021(3) 0.000(2) 0.001(2) 0.000(3)
C4R 0.021(3) 0.044(4) 0.016(2) 0.001(2) 0.000(2) -0.001(3)
C5R 0.026(3) 0.037(4) 0.030(3) 0.002(3) 0.002(2) 0.005(3)
C6R 0.040(4) 0.034(4) 0.041(4) 0.005(3) 0.001(3) 0.002(3)
C7R 0.019(3) 0.038(4) 0.018(3) 0.000(2) 0.000(2) -0.003(3)
C8R 0.029(3) 0.034(4) 0.029(3) -0.006(3) 0.003(2) -0.003(3)
C9R 0.033(3) 0.033(4) 0.044(4) -0.005(3) 0.009(3) 0.001(3)
C1R1 0.042(4) 0.044(4) 0.036(3) -0.009(3) 0.003(3) -0.002(3)
C1R2 0.067(6) 0.055(6) 0.051(5) -0.001(4) 0.012(4) -0.012(4)
C1R3 0.108(8) 0.050(6) 0.068(6) 0.000(5) 0.005(6) -0.023(6)
C1R4 0.085(7) 0.041(5) 0.099(8) -0.003(5) -0.014(6) -0.004(5)
C1R5 0.066(6) 0.054(6) 0.087(7) -0.027(5) 0.004(5) 0.010(5)
C1R6 0.052(5) 0.050(5) 0.051(4) -0.009(4) 0.008(4) -0.006(4)
C10R 0.036(4) 0.047(5) 0.058(5) -0.011(4) 0.010(3) -0.001(4)
C11R 0.057(6) 0.100(9) 0.096(8) -0.045(6) 0.021(5) 0.015(6)
C12R 0.066(7) 0.107(10) 0.133(11) -0.057(8) 0.024(7) 0.003(7)
C13R 0.088(10) 0.115(12) 0.225(19) -0.078(12) 0.018(11) 0.036(9)
C14R 0.033(4) 0.037(4) 0.046(4) 0.001(3) 0.001(3) 0.003(3)
C15R 0.055(5) 0.051(5) 0.078(6) 0.012(4) -0.010(4) 0.018(4)
C16R 0.049(5) 0.073(7) 0.073(6) 0.018(5) -0.010(4) 0.012(5)
C17R 0.096(9) 0.117(11) 0.092(8) -0.002(8) -0.031(7) 0.020(8)
O100 0.139(15) 0.086(11) 0.149(15) 0.000 -0.075(12) 0.000
C101 0.126(14) 0.144(17) 0.096(11) -0.038(10) -0.020(9) 0.034(12)
C102 0.134(15) 0.119(13) 0.149(16) 0.008(11) 0.006(10) -0.036(11)

loop_
_atom_type_symbol
_atom_type_description
_atom_type_scat_dispersion_real
_atom_type_scat_dispersion_imag
_atom_type_scat_source
C C 0.0033 0.0016 'International Tables Vol C Tables 4.2.6.8 and 6.1.1.4'
H H 0.0000 0.0000 'International Tables Vol C Tables 4.2.6.8 and 6.1.1.4'
O O 0.0106 0.0060 'International Tables Vol C Tables 4.2.6.8 and 6.1.1.4'
P P 0.1023 0.0942 'International Tables Vol C Tables 4.2.6.8 and 6.1.1.4'
I I -0.4742 1.8119 'International Tables Vol C Tables 4.2.6.8 and 6.1.1.4'
Au Au -2.0133 8.8022 'International Tables Vol C Tables 4.2.6.8 and 6.1.1.4'

loop_
_geom_angle_atom_site_label_1
_geom_angle_atom_site_label_2
_geom_angle_atom_site_label_3
_geom_angle
_geom_angle_site_symmetry_1
_geom_angle_site_symmetry_3
_geom_angle_publ_flag
P1 Au1 I1 169.56(4) . . ?
P1 Au1 Au2 107.00(4) . . ?
I1 Au1 Au2 76.712(14) . . ?
P2 Au2 I2 162.52(4) . . ?
P2 Au2 Au1 105.22(4) . . ?
I2 Au2 Au1 91.329(16) . . ?
O1Q P1 C3Q1 104.9(2) . . ?
O1Q P1 C2Q1 101.8(2) . . ?
C3Q1 P1 C2Q1 104.8(2) . . ?
O1Q P1 Au1 109.02(15) . . ?
C3Q1 P1 Au1 115.03(16) . . ?
C2Q1 P1 Au1 119.65(18) . . ?
O2Q P2 C5Q1 104.6(2) . . ?
O2Q P2 C4Q1 97.8(2) . . ?
C5Q1 P2 C4Q1 106.4(2) . . ?
O2Q P2 Au2 120.02(18) . . ?
C5Q1 P2 Au2 112.99(16) . . ?
C4Q1 P2 Au2 113.19(18) . . ?
C1Q O1Q P1 115.7(3) . . ?
C5Q O2Q P2 124.1(4) . . ?
C10R O1R C1R 115.9(6) . . ?
C10R O3R C11R 114.7(7) . . ?
C14R O4R C5R 120.7(5) . . ?
C14R O6R C15R 115.9(5) . . ?
C2Q C1Q C6Q 122.3(5) . . ?
C2Q C1Q O1Q 119.3(5) . . ?
C6Q C1Q O1Q 118.4(5) . . ?
C1Q C2Q C3Q 117.3(5) . . ?
C1Q C2Q C7R 122.1(5) . . ?
C3Q C2Q C7R 120.5(5) . . ?
C4Q C3Q C2Q 121.9(5) . . ?
C3Q C4Q C5Q 118.2(5) . . ?
C3Q C4Q C7Q 121.8(5) . . ?
C5Q C4Q C7Q 119.8(5) . . ?
C6Q C5Q C4Q 120.9(5) . . ?
C6Q C5Q O2Q 122.0(5) . . ?
C4Q C5Q O2Q 117.1(5) . . ?
C5Q C6Q C1Q 118.9(6) . . ?
C2R C7Q C8Q 114.5(5) . . ?
C2R C7Q C4Q 113.3(5) . . ?
C8Q C7Q C4Q 108.4(5) . . ?
C9Q C8Q C7Q 113.0(6) . . ?
C1Q1 C9Q C8Q 111.2(6) . . ?
C1Q2 C1Q1 C1Q6 120.0 . . ?
C1Q2 C1Q1 C9Q 120.6(5) . . ?
C1Q6 C1Q1 C9Q 119.3(5) . . ?
C1Q1 C1Q2 C1Q3 120.0 . . ?
C1Q2 C1Q3 C1Q4 120.0 . . ?
C1Q5 C1Q4 C1Q3 120.0 . . ?
C1Q4 C1Q5 C1Q6 120.0 . . ?
C1Q5 C1Q6 C1Q1 120.0 . . ?
C2Q2 C2Q1 C2Q6 120.0 . . ?
C2Q2 C2Q1 P1 121.1(3) . . ?
C2Q6 C2Q1 P1 118.9(3) . . ?
C2Q3 C2Q2 C2Q1 120.0 . . ?
C2Q2 C2Q3 C2Q4 120.0 . . ?
C2Q5 C2Q4 C2Q3 120.0 . . ?
C2Q6 C2Q5 C2Q4 120.0 . . ?
C2Q5 C2Q6 C2Q1 120.0 . . ?
C3Q2 C3Q1 C3Q6 120.0 . . ?
C3Q2 C3Q1 P1 118.4(3) . . ?
C3Q6 C3Q1 P1 121.6(3) . . ?
C3Q3 C3Q2 C3Q1 120.0 . . ?
C3Q2 C3Q3 C3Q4 120.0 . . ?
C3Q3 C3Q4 C3Q5 120.0 . . ?
C3Q6 C3Q5 C3Q4 120.0 . . ?
C3Q5 C3Q6 C3Q1 120.0 . . ?
C4Q2 C4Q1 C4Q6 120.0 . . ?
C4Q2 C4Q1 P2 120.5(3) . . ?
C4Q6 C4Q1 P2 119.5(3) . . ?
C4Q3 C4Q2 C4Q1 120.0 . . ?
C4Q4 C4Q3 C4Q2 120.0 . . ?
C4Q3 C4Q4 C4Q5 120.0 . . ?
C4Q6 C4Q5 C4Q4 120.0 . . ?
C4Q5 C4Q6 C4Q1 120.0 . . ?
C5Q2 C5Q1 C5Q6 120.0 . . ?
C5Q2 C5Q1 P2 120.2(3) . . ?
C5Q6 C5Q1 P2 119.8(3) . . ?
C5Q1 C5Q2 C5Q3 120.0 . . ?
C5Q2 C5Q3 C5Q4 120.0 . . ?
C5Q5 C5Q4 C5Q3 120.0 . . ?
C5Q4 C5Q5 C5Q6 120.0 . . ?
C5Q5 C5Q6 C5Q1 120.0 . . ?
C6R C1R C2R 123.2(6) 2 . ?
C6R C1R O1R 117.8(6) 2 . ?
C2R C1R O1R 118.8(6) . . ?
C1R C2R C3R 115.6(6) . 2 ?
C1R C2R C7Q 120.7(6) . . ?
C3R C2R C7Q 123.7(6) 2 . ?
C4R C3R C2R 123.7(6) . 2 ?
C5R C4R C3R 116.9(6) . . ?
C5R C4R C7R 120.0(5) . . ?
C3R C4R C7R 123.1(6) . . ?
C6R C5R C4R 122.1(6) . . ?
C6R C5R O4R 122.7(6) . . ?
C4R C5R O4R 115.0(5) . . ?
C5R C6R C1R 118.5(6) . 2 ?
C4R C7R C8R 114.1(5) . . ?
C4R C7R C2Q 109.5(5) . . ?
C8R C7R C2Q 112.4(5) . . ?
C7R C8R C9R 112.6(5) . . ?
C1R1 C9R C8R 115.1(5) . . ?
C1R2 C1R1 C1R6 120.0 . . ?
C1R2 C1R1 C9R 119.7(4) . . ?
C1R6 C1R1 C9R 120.2(4) . . ?
C1R1 C1R2 C1R3 120.0 . . ?
C1R4 C1R3 C1R2 120.0 . . ?
C1R3 C1R4 C1R5 120.0 . . ?
C1R6 C1R5 C1R4 120.0 . . ?
C1R5 C1R6 C1R1 120.0 . . ?
O2R C10R O3R 127.2(7) . . ?
O2R C10R O1R 126.5(7) . . ?
O3R C10R O1R 106.2(7) . . ?
O3R C11R C12R 105.6(9) . . ?
C13R C12R C11R 175.2(12) . . ?
O5R C14R O6R 126.3(5) . . ?
O5R C14R O4R 127.1(5) . . ?
O6R C14R O4R 106.5(5) . . ?
O6R C15R C16R 108.6(5) . . ?
C17R C16R C15R 177.6(12) . . ?
C101 O100 C101 109(2) . 2 ?
O100 C101 C102 111.7(16) . . ?
C102 C102 C101 103.6(9) 2 . ?
C201 O200 C204 108.8(12) . . ?
O200 C201 C202 111.1(13) . . ?
C201 C202 C203 103.7(11) . . ?
C204 C203 C202 104.6(11) . . ?
C203 C204 O200 107.3(12) . . ?
C301 O300 C304 107.9(18) . . ?
O300 C301 C302 110.2(14) . . ?
C303 C302 C301 102.6(13) . . ?
C302 C303 C304 101.9(15) . . ?
O300 C304 C303 105.7(16) . . ?

loop_
_geom_bond_atom_site_label_1
_geom_bond_atom_site_label_2
_geom_bond_distance
_geom_bond_site_symmetry_2
_geom_bond_publ_flag
Au1 P1 2.2512(16) . ?
Au1 I1 2.5633(5) . ?
Au1 Au2 3.1620(4) . ?
Au2 P2 2.2448(17) . ?
Au2 I2 2.5777(6) . ?
P1 O1Q 1.633(4) . ?
P1 C3Q1 1.790(4) . ?
P1 C2Q1 1.795(4) . ?
P2 O2Q 1.619(4) . ?
P2 C5Q1 1.780(4) . ?
P2 C4Q1 1.798(3) . ?
O1Q C1Q 1.411(6) . ?
O2Q C5Q 1.392(6) . ?
O1R C10R 1.334(9) . ?
O1R C1R 1.413(7) . ?
O2R C10R 1.177(10) . ?
O3R C10R 1.325(10) . ?
O3R C11R 1.428(10) . ?
O4R C14R 1.332(7) . ?
O4R C5R 1.396(7) . ?
O5R C14R 1.189(7) . ?
O6R C14R 1.329(7) . ?
O6R C15R 1.448(7) . ?
C1Q C2Q 1.372(8) . ?
C1Q C6Q 1.386(8) . ?
C2Q C3Q 1.399(8) . ?
C2Q C7R 1.532(7) . ?
C3Q C4Q 1.391(8) . ?
C4Q C5Q 1.392(8) . ?
C4Q C7Q 1.536(7) . ?
C5Q C6Q 1.378(8) . ?
C7Q C2R 1.505(8) . ?
C7Q C8Q 1.534(10) . ?
C8Q C9Q 1.524(8) . ?
C9Q C1Q1 1.524(9) . ?
C1Q1 C1Q2 1.3900 . ?
C1Q1 C1Q6 1.3900 . ?
C1Q2 C1Q3 1.3900 . ?
C1Q3 C1Q4 1.3900 . ?
C1Q4 C1Q5 1.3900 . ?
C1Q5 C1Q6 1.3900 . ?
C2Q1 C2Q2 1.3900 . ?
C2Q1 C2Q6 1.3900 . ?
C2Q2 C2Q3 1.3900 . ?
C2Q3 C2Q4 1.3900 . ?
C2Q4 C2Q5 1.3900 . ?
C2Q5 C2Q6 1.3900 . ?
C3Q1 C3Q2 1.3900 . ?
C3Q1 C3Q6 1.3900 . ?
C3Q2 C3Q3 1.3900 . ?
C3Q3 C3Q4 1.3900 . ?
C3Q4 C3Q5 1.3900 . ?
C3Q5 C3Q6 1.3900 . ?
C4Q1 C4Q2 1.3900 . ?
C4Q1 C4Q6 1.3900 . ?
C4Q2 C4Q3 1.3900 . ?
C4Q3 C4Q4 1.3900 . ?
C4Q4 C4Q5 1.3900 . ?
C4Q5 C4Q6 1.3900 . ?
C5Q1 C5Q2 1.3900 . ?
C5Q1 C5Q6 1.3900 . ?
C5Q2 C5Q3 1.3900 . ?
C5Q3 C5Q4 1.3900 . ?
C5Q4 C5Q5 1.3900 . ?
C5Q5 C5Q6 1.3900 . ?
C1R C6R 1.381(9) 2 ?
C1R C2R 1.392(9) . ?
C2R C3R 1.397(8) 2 ?
C3R C4R 1.395(8) . ?
C3R C2R 1.397(8) 2 ?
C4R C5R 1.390(9) . ?
C4R C7R 1.514(8) . ?
C5R C6R 1.377(9) . ?
C6R C1R 1.381(9) 2 ?
C7R C8R 1.524(9) . ?
C8R C9R 1.534(9) . ?
C9R C1R1 1.514(8) . ?
C1R1 C1R2 1.3900 . ?
C1R1 C1R6 1.3900 . ?
C1R2 C1R3 1.3900 . ?
C1R3 C1R4 1.3900 . ?
C1R4 C1R5 1.3900 . ?
C1R5 C1R6 1.3900 . ?
C11R C12R 1.523(17) . ?
C12R C13R 1.215(15) . ?
C15R C16R 1.475(12) . ?
C16R C17R 1.169(15) . ?
O100 C101 1.300(18) . ?
O100 C101 1.300(18) 2 ?
C101 C102 1.45(2) . ?
C102 C102 1.44(3) 2 ?
O200 C201 1.270(16) . ?
O200 C204 1.437(16) . ?
C201 C202 1.455(16) . ?
C202 C203 1.468(16) . ?
C203 C204 1.391(16) . ?
O300 C301 1.327(18) . ?
O300 C304 1.365(19) . ?
C301 C302 1.466(17) . ?
C302 C303 1.454(18) . ?
C303 C304 1.472(19) . ?
